data_7018323
loop_
_publ_author_name
'Saad, Fawaz A.'
'Buurma, Niklaas J.'
'Amoroso, Angelo J.'
'Knight, James C.'
'Kariuki, Benson M.'

_publ_section_title
;
 Co-ordination behaviour of a novel bisthiourea tripodal ligand:
 structural, spectroscopic and electrochemical properties of a series of
 transition metal complexes.
;
_journal_issue 15
_journal_name_full 'Dalton transactions (Cambridge, England : 2003)'
_journal_page_first 4608
_journal_page_last 4617
_journal_paper_doi 10.1039/c2dt11732k
_journal_volume 41
_journal_year 2012
_chemical_formula_moiety '2(C34 H30 N8 O2 S2 Zn), C2 H3 N, 4(Cl O4)'
_chemical_formula_sum 'C70 H63 Cl4 N17 O20 S4 Zn2'
_chemical_formula_weight 1863.23
_chemical_name_common aja0804
_chemical_name_systematic
;
?
;
_space_group_IT_number 14
_symmetry_cell_setting monoclinic
_symmetry_space_group_name_Hall '-P 2ybc'
_symmetry_space_group_name_H-M 'P 1 21/c 1'
_atom_sites_solution_hydrogens geom
_atom_sites_solution_primary direct
_atom_sites_solution_secondary difmap
_audit_creation_method SHELXL-97
_cell_angle_alpha 90
_cell_angle_beta 91.2101(4)
_cell_angle_gamma 90
_cell_formula_units_Z 4
_cell_length_a 10.46660(10)
_cell_length_b 42.1309(4)
_cell_length_c 17.5050(2)
_cell_measurement_reflns_used 100471
_cell_measurement_temperature 150(2)
_cell_measurement_theta_max 27.485
_cell_measurement_theta_min 2.91
_cell_volume 7717.41(14)
_computing_cell_refinement 'HKL Scalepack (Otwinowski & Minor 1997)'
_computing_data_collection 'Collect (Nonius BV, 1997-2000)'
_computing_data_reduction 'HKL Denzo and Scalepack (Otwinowski & Minor 1997)'
_computing_molecular_graphics 'Ortep-3 for Windows (Farrugia, 1997)'
_computing_publication_material 'WinGX publication routines (Farrugia, 1999)'
_computing_structure_refinement 'SHELXL-97 (Sheldrick, 1997)'
_computing_structure_solution 'SHELXS-86 (Sheldrick, 1986)'
_diffrn_ambient_temperature 150(2)
_diffrn_detector_area_resol_mean 9
_diffrn_measured_fraction_theta_full 0.997
_diffrn_measured_fraction_theta_max 0.997
_diffrn_measurement_device_type KappaCCD
_diffrn_measurement_method CCD
_diffrn_radiation_monochromator graphite
_diffrn_radiation_source 'fine-focus sealed tube'
_diffrn_radiation_type MoK\a
_diffrn_radiation_wavelength 0.71073
_diffrn_reflns_av_R_equivalents 0.1463
_diffrn_reflns_av_sigmaI/netI 0.1213
_diffrn_reflns_limit_h_max 13
_diffrn_reflns_limit_h_min -13
_diffrn_reflns_limit_k_max 54
_diffrn_reflns_limit_k_min -54
_diffrn_reflns_limit_l_max 22
_diffrn_reflns_limit_l_min -21
_diffrn_reflns_number 37445
_diffrn_reflns_theta_full 27.48
_diffrn_reflns_theta_max 27.48
_diffrn_reflns_theta_min 2.96
_exptl_absorpt_coefficient_mu 0.953
_exptl_absorpt_correction_T_max 0.867
_exptl_absorpt_correction_T_min 0.658
_exptl_absorpt_correction_type multi-scan
_exptl_absorpt_process_details 'Sortav (Blessing, 1995)'
_exptl_crystal_colour colourless
_exptl_crystal_density_diffrn 1.604
_exptl_crystal_density_method 'not measured'
_exptl_crystal_description rectangle
_exptl_crystal_F_000 3816
_exptl_crystal_size_max 0.45
_exptl_crystal_size_mid 0.4
_exptl_crystal_size_min 0.15
_refine_diff_density_max 1.016
_refine_diff_density_min -0.818
_refine_diff_density_rms 0.147
_refine_ls_extinction_method none
_refine_ls_goodness_of_fit_ref 1.055
_refine_ls_hydrogen_treatment constr
_refine_ls_matrix_type full
_refine_ls_number_parameters 1055
_refine_ls_number_reflns 14469
_refine_ls_number_restraints 0
_refine_ls_restrained_S_all 1.055
_refine_ls_R_factor_all 0.1262
_refine_ls_R_factor_gt 0.0800
_refine_ls_shift/su_max 0.016
_refine_ls_shift/su_mean 0.000
_refine_ls_structure_factor_coef Fsqd
_refine_ls_weighting_details 'calc w=1/[\s^2^(Fo^2^)+(0.1183P)^2^+18.9093P] where P=(Fo^2^+2Fc^2^)/3'
_refine_ls_weighting_scheme calc
_refine_ls_wR_factor_gt 0.2002
_refine_ls_wR_factor_ref 0.2425
_reflns_number_gt 9711
_reflns_number_total 17709
_reflns_threshold_expression >2sigma(I)
_cod_data_source_file c2dt11732k.txt
_cod_data_source_block aja0804
_cod_original_sg_symbol_H-M 'P 21/c'
_cod_database_code 7018323

loop_
_symmetry_equiv_pos_as_xyz
'x, y, z'
'-x, y+1/2, -z+1/2'
'-x, -y, -z'
'x, -y-1/2, z-1/2'

loop_
_atom_site_label
_atom_site_type_symbol
_atom_site_fract_x
_atom_site_fract_y
_atom_site_fract_z
_atom_site_U_iso_or_equiv
_atom_site_adp_type
_atom_site_occupancy
_atom_site_symmetry_multiplicity
_atom_site_calc_flag
_atom_site_refinement_flags
C1 C 0.5566(6) 0.07965(16) 0.8636(4) 0.0280(15) Uani 1 1 d .
H1A H 0.5316 0.0971 0.8287 0.034 Uiso 1 1 calc R
H1B H 0.6089 0.0888 0.9060 0.034 Uiso 1 1 calc R
C2 C 0.4368(6) 0.06460(15) 0.8960(4) 0.0236(13) Uani 1 1 d .
C3 C 0.3762(6) 0.07785(16) 0.9577(4) 0.0305(15) Uani 1 1 d .
H3 H 0.4108 0.0960 0.9827 0.037 Uiso 1 1 calc R
C4 C 0.2649(7) 0.06426(17) 0.9821(4) 0.0354(17) Uani 1 1 d .
H4 H 0.2199 0.0735 1.0231 0.042 Uiso 1 1 calc R
C5 C 0.2187(6) 0.03707(16) 0.9470(4) 0.0299(15) Uani 1 1 d .
H5 H 0.1432 0.0269 0.9638 0.036 Uiso 1 1 calc R
C6 C 0.2861(5) 0.02531(15) 0.8868(3) 0.0218(13) Uani 1 1 d .
C7 C 0.2988(5) -0.03057(14) 0.8537(3) 0.0208(13) Uani 1 1 d .
C8 C 0.1649(5) -0.05254(16) 0.7461(4) 0.0241(14) Uani 1 1 d .
C9 C 0.1645(5) -0.07991(14) 0.6925(4) 0.0213(13) Uani 1 1 d .
C10 C 0.0473(6) -0.09029(18) 0.6608(4) 0.0325(16) Uani 1 1 d .
H10 H -0.0305 -0.0808 0.6762 0.039 Uiso 1 1 calc R
C11 C 0.0461(7) -0.11412(17) 0.6078(4) 0.0356(17) Uani 1 1 d .
H11 H -0.0327 -0.1212 0.5859 0.043 Uiso 1 1 calc R
C12 C 0.1588(7) -0.12780(16) 0.5861(4) 0.0333(16) Uani 1 1 d .
H12 H 0.1569 -0.1442 0.5487 0.040 Uiso 1 1 calc R
C13 C 0.2744(7) -0.11837(16) 0.6172(4) 0.0321(16) Uani 1 1 d .
H13 H 0.3513 -0.1282 0.6017 0.038 Uiso 1 1 calc R
C14 C 0.2775(5) -0.09435(15) 0.6716(4) 0.0240(14) Uani 1 1 d .
H14 H 0.3565 -0.0879 0.6942 0.029 Uiso 1 1 calc R
C15 C 0.7100(5) 0.07037(16) 0.7627(4) 0.0279(15) Uani 1 1 d .
H15A H 0.7768 0.0550 0.7482 0.033 Uiso 1 1 calc R
H15B H 0.7529 0.0898 0.7822 0.033 Uiso 1 1 calc R
C16 C 0.6296(5) 0.07857(15) 0.6936(4) 0.0240(13) Uani 1 1 d .
C17 C 0.6655(6) 0.10288(16) 0.6439(4) 0.0294(15) Uani 1 1 d .
H17 H 0.7412 0.1148 0.6535 0.035 Uiso 1 1 calc R
C18 C 0.5891(6) 0.10908(18) 0.5811(4) 0.0373(17) Uani 1 1 d .
H18 H 0.6123 0.1252 0.5461 0.045 Uiso 1 1 calc R
C19 C 0.4785(6) 0.09191(16) 0.5690(4) 0.0303(15) Uani 1 1 d .
H19 H 0.4254 0.0957 0.5253 0.036 Uiso 1 1 calc R
C20 C 0.4467(5) 0.06893(14) 0.6221(4) 0.0215(13) Uani 1 1 d .
C21 C 0.2853(5) 0.02510(15) 0.6328(3) 0.0223(13) Uani 1 1 d .
C22 C 0.0716(5) 0.03770(15) 0.5781(3) 0.0223(13) Uani 1 1 d .
C23 C -0.0629(5) 0.02509(15) 0.5704(4) 0.0234(13) Uani 1 1 d .
C24 C -0.1017(6) -0.00408(18) 0.6002(4) 0.0343(17) Uani 1 1 d .
H24 H -0.0434 -0.0171 0.6282 0.041 Uiso 1 1 calc R
C25 C -0.2268(6) -0.0135(2) 0.5879(4) 0.0401(18) Uani 1 1 d .
H25 H -0.2538 -0.0334 0.6077 0.048 Uiso 1 1 calc R
C26 C -0.3139(6) 0.00502(18) 0.5477(4) 0.0336(17) Uani 1 1 d .
H26 H -0.3994 -0.0021 0.5401 0.040 Uiso 1 1 calc R
C27 C -0.2761(6) 0.03401(17) 0.5184(4) 0.0301(16) Uani 1 1 d .
H27 H -0.3359 0.0468 0.4908 0.036 Uiso 1 1 calc R
C28 C -0.1494(6) 0.04466(17) 0.5294(4) 0.0308(15) Uani 1 1 d .
H28 H -0.1229 0.0645 0.5096 0.037 Uiso 1 1 calc R
C29 C 0.7087(6) 0.03590(15) 0.8747(4) 0.0274(14) Uani 1 1 d .
H29A H 0.6627 0.0331 0.9231 0.033 Uiso 1 1 calc R
H29B H 0.7920 0.0461 0.8868 0.033 Uiso 1 1 calc R
C30 C 0.7308(5) 0.00394(16) 0.8389(3) 0.0244(14) Uani 1 1 d .
C31 C 0.8330(5) -0.01514(16) 0.8604(4) 0.0256(14) Uani 1 1 d .
H31 H 0.8966 -0.0073 0.8950 0.031 Uiso 1 1 calc R
C32 C 0.8426(6) -0.04545(16) 0.8315(4) 0.0267(14) Uani 1 1 d .
H32 H 0.9141 -0.0584 0.8445 0.032 Uiso 1 1 calc R
C33 C 0.7458(5) -0.05684(15) 0.7830(4) 0.0242(13) Uani 1 1 d .
H33 H 0.7475 -0.0780 0.7646 0.029 Uiso 1 1 calc R
C34 C 0.6464(6) -0.03637(15) 0.7620(4) 0.0256(14) Uani 1 1 d .
H34 H 0.5822 -0.0437 0.7271 0.031 Uiso 1 1 calc R
C35 C 0.0478(6) 0.17276(18) 0.7794(4) 0.0355(17) Uani 1 1 d .
H35A H -0.0215 0.1876 0.7643 0.043 Uiso 1 1 calc R
H35B H 0.0080 0.1529 0.7973 0.043 Uiso 1 1 calc R
C36 C 0.1280(6) 0.16578(16) 0.7115(4) 0.0263(14) Uani 1 1 d .
C37 C 0.0868(6) 0.14376(16) 0.6579(4) 0.0317(15) Uani 1 1 d .
H37 H 0.0095 0.1323 0.6644 0.038 Uiso 1 1 calc R
C38 C 0.1608(6) 0.13879(16) 0.5944(4) 0.0317(15) Uani 1 1 d .
H38 H 0.1349 0.1238 0.5566 0.038 Uiso 1 1 calc R
C39 C 0.2727(6) 0.15573(15) 0.5864(4) 0.0313(15) Uani 1 1 d .
H39 H 0.3249 0.1524 0.5433 0.038 Uiso 1 1 calc R
C40 C 0.3074(6) 0.17752(15) 0.6418(4) 0.0259(14) Uani 1 1 d .
C41 C 0.4638(6) 0.22148(16) 0.6592(4) 0.0289(15) Uani 1 1 d .
C42 C 0.6757(6) 0.21208(17) 0.6030(4) 0.0332(16) Uani 1 1 d .
C43 C 0.8041(6) 0.22658(16) 0.5988(4) 0.0272(14) Uani 1 1 d .
C44 C 0.9034(6) 0.20794(18) 0.5748(4) 0.0356(17) Uani 1 1 d .
H44 H 0.8879 0.1863 0.5624 0.043 Uiso 1 1 calc R
C45 C 1.0259(7) 0.2202(2) 0.5682(5) 0.047(2) Uani 1 1 d .
H45 H 1.0941 0.2068 0.5532 0.056 Uiso 1 1 calc R
C46 C 1.0477(7) 0.2515(2) 0.5834(4) 0.044(2) Uani 1 1 d .
H46 H 1.1315 0.2599 0.5789 0.052 Uiso 1 1 calc R
C47 C 0.9492(8) 0.2712(2) 0.6053(5) 0.052(2) Uani 1 1 d .
H47 H 0.9653 0.2930 0.6151 0.062 Uiso 1 1 calc R
C48 C 0.8273(7) 0.2590(2) 0.6129(5) 0.046(2) Uani 1 1 d .
H48 H 0.7595 0.2725 0.6277 0.055 Uiso 1 1 calc R
C49 C 0.2048(7) 0.16262(16) 0.8832(4) 0.0340(16) Uani 1 1 d .
H49A H 0.2345 0.1465 0.8465 0.041 Uiso 1 1 calc R
H49B H 0.1533 0.1518 0.9222 0.041 Uiso 1 1 calc R
C50 C 0.3191(6) 0.17901(16) 0.9213(4) 0.0292(15) Uani 1 1 d .
C51 C 0.3723(7) 0.16835(17) 0.9898(4) 0.0392(18) Uani 1 1 d .
H51 H 0.3359 0.1509 1.0158 0.047 Uiso 1 1 calc R
C52 C 0.4794(8) 0.1836(2) 1.0199(4) 0.047(2) Uani 1 1 d .
H52 H 0.5183 0.1763 1.0661 0.057 Uiso 1 1 calc R
C53 C 0.5286(8) 0.20920(19) 0.9826(4) 0.0428(19) Uani 1 1 d .
H53 H 0.6030 0.2196 1.0020 0.051 Uiso 1 1 calc R
C54 C 0.4683(6) 0.21967(15) 0.9163(4) 0.0276(14) Uani 1 1 d .
C55 C 0.4588(6) 0.27534(15) 0.8900(4) 0.0263(14) Uani 1 1 d .
C56 C 0.5875(6) 0.29846(15) 0.7850(4) 0.0256(14) Uani 1 1 d .
C57 C 0.5973(5) 0.32748(14) 0.7374(4) 0.0225(13) Uani 1 1 d .
C58 C 0.4921(6) 0.34681(16) 0.7219(4) 0.0281(15) Uani 1 1 d .
H58 H 0.4128 0.3429 0.7457 0.034 Uiso 1 1 calc R
C59 C 0.5051(7) 0.37202(16) 0.6708(4) 0.0318(16) Uani 1 1 d .
H59 H 0.4343 0.3855 0.6599 0.038 Uiso 1 1 calc R
C60 C 0.6200(7) 0.37746(16) 0.6361(4) 0.0346(16) Uani 1 1 d .
H60 H 0.6278 0.3945 0.6010 0.042 Uiso 1 1 calc R
C61 C 0.7247(6) 0.35802(18) 0.6525(4) 0.0337(16) Uani 1 1 d .
H61 H 0.8041 0.3620 0.6289 0.040 Uiso 1 1 calc R
C62 C 0.7138(6) 0.33306(17) 0.7025(4) 0.0316(15) Uani 1 1 d .
H62 H 0.7851 0.3197 0.7133 0.038 Uiso 1 1 calc R
C63 C 0.0482(7) 0.20595(17) 0.8939(4) 0.0351(16) Uani 1 1 d .
H63A H 0.0912 0.2072 0.9447 0.042 Uiso 1 1 calc R
H63B H -0.0358 0.1956 0.9003 0.042 Uiso 1 1 calc R
C64 C 0.0284(6) 0.23908(17) 0.8626(4) 0.0295(15) Uani 1 1 d .
C65 C -0.0716(6) 0.25848(19) 0.8837(4) 0.0384(18) Uani 1 1 d .
H65 H -0.1369 0.2501 0.9148 0.046 Uiso 1 1 calc R
C66 C -0.0782(7) 0.28996(19) 0.8601(4) 0.0416(19) Uani 1 1 d .
H66 H -0.1457 0.3034 0.8757 0.050 Uiso 1 1 calc R
C67 C 0.0162(7) 0.30094(19) 0.8135(4) 0.0426(19) Uani 1 1 d .
H67 H 0.0154 0.3223 0.7960 0.051 Uiso 1 1 calc R
C68 C 0.1123(7) 0.28034(17) 0.7926(4) 0.0343(16) Uani 1 1 d .
H68 H 0.1769 0.2881 0.7601 0.041 Uiso 1 1 calc R
C69 C 1.1192(10) -0.1038(3) 1.0196(6) 0.079(3) Uani 1 1 d .
H69A H 1.2114 -0.1075 1.0163 0.118 Uiso 1 1 calc R
H69B H 1.0729 -0.1200 0.9899 0.118 Uiso 1 1 calc R
H69C H 1.0940 -0.1049 1.0731 0.118 Uiso 1 1 calc R
C70 C 1.0890(8) -0.0729(3) 0.9893(5) 0.053(2) Uani 1 1 d .
N1 N 0.6329(5) 0.05672(13) 0.8225(3) 0.0255(12) Uani 1 1 d .
N2 N 0.3929(5) 0.03873(12) 0.8607(3) 0.0216(11) Uani 1 1 d .
N3 N 0.5204(4) 0.06206(12) 0.6835(3) 0.0204(11) Uani 1 1 d .
N4 N 0.6385(4) -0.00691(12) 0.7893(3) 0.0223(11) Uani 1 1 d .
N5 N 0.2411(4) -0.00221(12) 0.8474(3) 0.0196(11) Uani 1 1 d .
H5A H 0.1727 -0.0005 0.8176 0.023 Uiso 1 1 calc R
N6 N 0.2564(5) -0.05391(12) 0.8055(3) 0.0238(11) Uani 1 1 d .
H6 H 0.2919 -0.0726 0.8128 0.029 Uiso 1 1 calc R
N7 N 0.3267(4) 0.05373(13) 0.6107(3) 0.0235(11) Uani 1 1 d .
H7 H 0.2699 0.0650 0.5848 0.028 Uiso 1 1 calc R
N8 N 0.1597(4) 0.01883(12) 0.6184(3) 0.0190(10) Uani 1 1 d .
H8 H 0.1306 0.0008 0.6366 0.023 Uiso 1 1 calc R
N9 N 0.1258(5) 0.18695(12) 0.8426(3) 0.0259(12) Uani 1 1 d .
N10 N 0.2364(5) 0.18226(13) 0.7045(3) 0.0275(12) Uani 1 1 d .
N11 N 0.3658(5) 0.20492(12) 0.8851(3) 0.0246(12) Uani 1 1 d .
N12 N 0.1190(5) 0.24986(13) 0.8159(3) 0.0286(12) Uani 1 1 d .
N13 N 0.4261(5) 0.19247(12) 0.6372(3) 0.0254(12) Uani 1 1 d .
H13A H 0.4861 0.1809 0.6165 0.030 Uiso 1 1 calc R
N14 N 0.5884(5) 0.22893(13) 0.6459(3) 0.0273(12) Uani 1 1 d .
H14A H 0.6169 0.2466 0.6672 0.033 Uiso 1 1 calc R
N15 N 0.5122(5) 0.24688(12) 0.8777(3) 0.0257(12) Uani 1 1 d .
H15 H 0.5751 0.2452 0.8454 0.031 Uiso 1 1 calc R
N16 N 0.5018(5) 0.30007(12) 0.8444(3) 0.0258(12) Uani 1 1 d .
H16 H 0.4709 0.3190 0.8545 0.031 Uiso 1 1 calc R
N17 N 1.0692(7) -0.0488(3) 0.9672(5) 0.071(3) Uani 1 1 d .
O1 O 0.0927(4) -0.02986(10) 0.7392(2) 0.0256(10) Uani 1 1 d .
O2 O 0.1028(4) 0.06286(11) 0.5491(3) 0.0294(10) Uani 1 1 d .
O3 O 0.6473(4) 0.18739(12) 0.5702(3) 0.0410(13) Uani 1 1 d .
O4 O 0.6516(4) 0.27472(11) 0.7734(3) 0.0292(10) Uani 1 1 d .
O5 O 0.0356(6) 0.09518(14) 0.8256(3) 0.0599(17) Uani 1 1 d .
O6 O -0.0114(4) 0.07658(13) 0.7038(3) 0.0416(13) Uani 1 1 d .
O7 O 0.0258(5) 0.04081(12) 0.8033(3) 0.0492(15) Uani 1 1 d .
O8 O 0.1947(5) 0.07058(15) 0.7574(3) 0.0554(16) Uani 1 1 d .
O9 O 0.7073(7) 0.20206(14) 0.8237(4) 0.080(2) Uani 1 1 d .
O10 O 0.7393(8) 0.1495(2) 0.8516(6) 0.115(3) Uani 1 1 d .
O11 O 0.7511(6) 0.1657(2) 0.7300(5) 0.099(3) Uani 1 1 d .
O12 O 0.5541(6) 0.16455(19) 0.7907(4) 0.085(2) Uani 1 1 d .
O13 O 0.7419(5) -0.12710(13) 0.6792(3) 0.0426(13) Uani 1 1 d .
O14 O 0.5816(4) -0.13945(11) 0.5873(3) 0.0338(11) Uani 1 1 d .
O15 O 0.5860(4) -0.08901(12) 0.6433(3) 0.0442(13) Uani 1 1 d .
O16 O 0.7437(4) -0.10353(13) 0.5581(3) 0.0427(13) Uani 1 1 d .
O17 O 0.7961(5) -0.12039(12) 0.8958(3) 0.0491(14) Uani 1 1 d .
O18 O 0.9693(6) -0.1354(2) 0.8229(4) 0.087(2) Uani 1 1 d .
O19 O 0.9384(6) -0.15878(14) 0.9414(3) 0.0602(17) Uani 1 1 d .
O20 O 0.7989(5) -0.17064(14) 0.8399(3) 0.0541(16) Uani 1 1 d .
S1 S 0.42000(15) -0.03789(4) 0.91472(10) 0.0293(4) Uani 1 1 d .
S2 S 0.37508(13) -0.00393(4) 0.67324(9) 0.0207(3) Uani 1 1 d .
S3 S 0.37245(14) 0.24954(4) 0.70011(10) 0.0256(4) Uani 1 1 d .
S4 S 0.34540(18) 0.28129(5) 0.95271(11) 0.0389(5) Uani 1 1 d .
Cl1 Cl 0.06209(14) 0.07079(4) 0.77296(9) 0.0268(3) Uani 1 1 d .
Cl2 Cl 0.68626(17) 0.17038(5) 0.80121(12) 0.0437(5) Uani 1 1 d .
Cl3 Cl 0.66409(14) -0.11482(4) 0.61793(9) 0.0270(3) Uani 1 1 d .
Cl4 Cl 0.87619(16) -0.14600(5) 0.87381(10) 0.0374(4) Uani 1 1 d .
Zn1 Zn 0.49530(6) 0.025312(17) 0.76551(4) 0.01955(18) Uani 1 1 d .
Zn2 Zn 0.26088(7) 0.218345(17) 0.78910(4) 0.02366(19) Uani 1 1 d .

loop_
_atom_site_aniso_label
_atom_site_aniso_U_11
_atom_site_aniso_U_22
_atom_site_aniso_U_33
_atom_site_aniso_U_23
_atom_site_aniso_U_13
_atom_site_aniso_U_12
C1 0.033(3) 0.028(4) 0.023(4) -0.015(3) 0.003(3) -0.003(3)
C2 0.029(3) 0.023(3) 0.018(4) -0.002(2) -0.007(3) 0.002(3)
C3 0.041(4) 0.029(4) 0.021(4) -0.008(3) -0.001(3) 0.005(3)
C4 0.049(4) 0.041(4) 0.017(4) -0.005(3) 0.008(3) 0.016(3)
C5 0.037(3) 0.030(4) 0.023(4) -0.002(3) 0.006(3) 0.008(3)
C6 0.025(3) 0.027(4) 0.013(3) 0.002(2) -0.002(2) 0.005(3)
C7 0.022(3) 0.021(3) 0.020(3) 0.005(2) 0.002(2) -0.006(2)
C8 0.021(3) 0.031(4) 0.020(4) 0.005(3) 0.002(2) -0.005(3)
C9 0.024(3) 0.015(3) 0.025(4) 0.009(2) 0.005(2) 0.001(2)
C10 0.027(3) 0.046(5) 0.024(4) -0.001(3) 0.001(3) 0.002(3)
C11 0.038(4) 0.039(4) 0.029(4) -0.006(3) -0.001(3) -0.010(3)
C12 0.049(4) 0.028(4) 0.023(4) -0.007(3) 0.003(3) 0.004(3)
C13 0.038(3) 0.030(4) 0.028(4) -0.001(3) 0.004(3) 0.013(3)
C14 0.020(3) 0.028(4) 0.025(4) 0.007(3) 0.002(2) 0.000(3)
C15 0.021(3) 0.033(4) 0.030(4) -0.010(3) 0.000(3) 0.000(3)
C16 0.026(3) 0.020(3) 0.026(4) -0.007(2) 0.004(3) 0.003(3)
C17 0.033(3) 0.024(4) 0.031(4) -0.005(3) 0.011(3) -0.007(3)
C18 0.034(3) 0.037(4) 0.040(5) 0.009(3) 0.000(3) -0.006(3)
C19 0.028(3) 0.039(4) 0.024(4) 0.013(3) 0.000(3) -0.002(3)
C20 0.022(3) 0.019(3) 0.024(4) -0.001(2) 0.007(2) -0.002(2)
C21 0.024(3) 0.035(4) 0.007(3) -0.006(2) 0.007(2) 0.005(3)
C22 0.024(3) 0.026(4) 0.018(4) 0.000(2) 0.002(2) 0.002(3)
C23 0.020(3) 0.031(4) 0.020(4) 0.002(3) -0.001(2) 0.000(3)
C24 0.027(3) 0.057(5) 0.018(4) 0.011(3) -0.004(3) -0.009(3)
C25 0.035(4) 0.053(5) 0.032(5) 0.006(3) -0.004(3) -0.016(4)
C26 0.022(3) 0.049(5) 0.030(4) -0.014(3) 0.005(3) -0.010(3)
C27 0.023(3) 0.038(4) 0.029(4) -0.011(3) -0.007(3) 0.012(3)
C28 0.028(3) 0.033(4) 0.031(4) -0.003(3) -0.003(3) 0.006(3)
C29 0.031(3) 0.028(4) 0.023(4) -0.005(3) -0.007(3) -0.001(3)
C30 0.019(3) 0.043(4) 0.012(3) -0.004(3) 0.003(2) -0.003(3)
C31 0.021(3) 0.036(4) 0.019(4) 0.005(3) -0.004(2) -0.001(3)
C32 0.025(3) 0.031(4) 0.024(4) 0.008(3) 0.002(3) 0.005(3)
C33 0.028(3) 0.024(4) 0.021(4) 0.002(2) 0.008(3) 0.002(3)
C34 0.028(3) 0.027(4) 0.022(4) -0.007(3) -0.003(3) -0.003(3)
C35 0.030(3) 0.037(4) 0.040(5) -0.001(3) 0.004(3) -0.011(3)
C36 0.028(3) 0.027(4) 0.024(4) 0.006(3) 0.004(3) -0.003(3)
C37 0.039(3) 0.030(4) 0.026(4) 0.001(3) 0.005(3) -0.012(3)
C38 0.040(4) 0.020(4) 0.035(4) -0.007(3) 0.002(3) 0.000(3)
C39 0.034(3) 0.022(4) 0.039(4) -0.006(3) 0.000(3) 0.002(3)
C40 0.025(3) 0.019(3) 0.033(4) 0.000(3) 0.000(3) 0.004(3)
C41 0.024(3) 0.032(4) 0.031(4) 0.003(3) 0.000(3) -0.005(3)
C42 0.028(3) 0.035(4) 0.037(5) -0.008(3) 0.008(3) -0.004(3)
C43 0.023(3) 0.030(4) 0.029(4) 0.000(3) 0.006(3) -0.004(3)
C44 0.031(3) 0.038(4) 0.038(5) 0.001(3) 0.003(3) -0.006(3)
C45 0.027(3) 0.064(6) 0.049(5) 0.009(4) 0.004(3) 0.016(4)
C46 0.040(4) 0.066(6) 0.025(4) 0.012(4) 0.005(3) -0.018(4)
C47 0.051(5) 0.052(5) 0.054(6) -0.010(4) 0.022(4) -0.023(4)
C48 0.043(4) 0.050(5) 0.046(5) -0.012(4) 0.020(4) -0.021(4)
C49 0.048(4) 0.020(4) 0.034(4) 0.007(3) 0.006(3) -0.005(3)
C50 0.043(4) 0.029(4) 0.017(4) 0.006(3) 0.009(3) 0.012(3)
C51 0.053(4) 0.022(4) 0.043(5) 0.011(3) 0.009(4) 0.004(3)
C52 0.062(5) 0.049(5) 0.030(5) 0.016(4) -0.014(4) -0.001(4)
C53 0.052(4) 0.045(5) 0.031(5) 0.005(3) -0.009(4) -0.005(4)
C54 0.040(3) 0.026(4) 0.017(4) 0.001(2) 0.003(3) 0.006(3)
C55 0.033(3) 0.024(4) 0.022(4) -0.001(2) -0.003(3) -0.003(3)
C56 0.027(3) 0.021(4) 0.029(4) -0.005(3) 0.003(3) -0.004(3)
C57 0.022(3) 0.017(3) 0.028(4) -0.002(2) -0.003(3) -0.003(3)
C58 0.032(3) 0.025(4) 0.027(4) -0.009(3) 0.001(3) -0.003(3)
C59 0.045(4) 0.026(4) 0.025(4) -0.009(3) -0.007(3) 0.010(3)
C60 0.053(4) 0.024(4) 0.026(4) -0.002(3) -0.003(3) -0.003(3)
C61 0.032(3) 0.044(5) 0.025(4) -0.002(3) 0.000(3) -0.001(3)
C62 0.031(3) 0.034(4) 0.030(4) 0.002(3) 0.000(3) -0.003(3)
C63 0.039(4) 0.032(4) 0.034(5) 0.005(3) 0.016(3) 0.002(3)
C64 0.031(3) 0.039(4) 0.018(4) -0.001(3) 0.000(3) -0.003(3)
C65 0.029(3) 0.056(5) 0.030(4) -0.005(3) 0.002(3) 0.001(3)
C66 0.043(4) 0.043(5) 0.039(5) -0.004(3) 0.006(3) 0.020(4)
C67 0.057(5) 0.041(5) 0.030(5) 0.000(3) 0.003(4) 0.016(4)
C68 0.042(4) 0.038(4) 0.023(4) 0.004(3) 0.003(3) 0.006(3)
C69 0.071(6) 0.112(10) 0.053(7) -0.046(7) 0.001(5) -0.015(7)
C70 0.035(4) 0.102(9) 0.023(5) -0.003(5) 0.000(3) -0.019(5)
N1 0.027(2) 0.030(3) 0.019(3) 0.002(2) 0.001(2) -0.008(2)
N2 0.028(2) 0.030(3) 0.008(3) -0.003(2) 0.001(2) 0.006(2)
N3 0.020(2) 0.021(3) 0.021(3) 0.000(2) 0.002(2) -0.007(2)
N4 0.021(2) 0.027(3) 0.019(3) 0.001(2) -0.005(2) -0.002(2)
N5 0.026(2) 0.021(3) 0.012(3) 0.0019(19) 0.004(2) 0.001(2)
N6 0.029(3) 0.016(3) 0.026(3) 0.002(2) -0.004(2) -0.003(2)
N7 0.018(2) 0.034(3) 0.018(3) 0.006(2) -0.0006(19) 0.000(2)
N8 0.020(2) 0.018(3) 0.019(3) 0.0060(19) -0.001(2) 0.000(2)
N9 0.030(3) 0.020(3) 0.028(3) 0.003(2) 0.011(2) -0.002(2)
N10 0.030(3) 0.026(3) 0.027(3) -0.002(2) 0.001(2) -0.009(2)
N11 0.034(3) 0.016(3) 0.024(3) 0.006(2) 0.005(2) 0.005(2)
N12 0.033(3) 0.028(3) 0.024(3) 0.007(2) -0.001(2) 0.000(2)
N13 0.028(3) 0.021(3) 0.028(3) -0.010(2) 0.004(2) -0.002(2)
N14 0.025(2) 0.026(3) 0.030(3) -0.008(2) 0.006(2) -0.004(2)
N15 0.032(3) 0.024(3) 0.022(3) 0.008(2) 0.003(2) -0.003(2)
N16 0.034(3) 0.014(3) 0.030(3) -0.003(2) 0.007(2) -0.003(2)
N17 0.043(4) 0.125(9) 0.044(5) 0.028(5) -0.008(3) -0.025(5)
O1 0.0215(19) 0.030(3) 0.025(3) -0.0015(18) 0.0015(18) 0.0037(19)
O2 0.023(2) 0.027(3) 0.037(3) 0.015(2) -0.0031(19) -0.0036(19)
O3 0.033(2) 0.032(3) 0.058(4) -0.020(2) 0.008(2) -0.006(2)
O4 0.028(2) 0.027(3) 0.033(3) -0.0027(19) 0.0068(19) 0.005(2)
O5 0.073(4) 0.048(4) 0.058(4) -0.025(3) -0.005(3) 0.014(3)
O6 0.039(3) 0.055(3) 0.031(3) 0.009(2) -0.008(2) -0.004(2)
O7 0.047(3) 0.038(3) 0.062(4) 0.026(3) -0.003(3) 0.001(3)
O8 0.029(2) 0.079(4) 0.058(4) 0.014(3) 0.004(2) 0.006(3)
O9 0.117(6) 0.029(4) 0.097(6) -0.010(3) 0.043(5) -0.009(4)
O10 0.093(5) 0.086(6) 0.166(9) 0.071(6) -0.018(6) 0.003(5)
O11 0.069(4) 0.137(8) 0.093(6) -0.070(5) 0.024(4) -0.008(5)
O12 0.044(3) 0.111(6) 0.100(6) -0.019(5) 0.003(4) 0.011(4)
O13 0.042(3) 0.057(4) 0.029(3) 0.012(2) -0.004(2) 0.002(3)
O14 0.034(2) 0.028(3) 0.039(3) -0.001(2) 0.004(2) -0.009(2)
O15 0.037(3) 0.040(3) 0.055(4) -0.026(3) 0.004(2) 0.003(2)
O16 0.035(2) 0.064(4) 0.029(3) 0.016(2) 0.006(2) -0.015(3)
O17 0.051(3) 0.024(3) 0.073(4) -0.005(3) 0.007(3) 0.007(2)
O18 0.044(3) 0.158(8) 0.060(5) 0.002(5) 0.015(3) -0.014(4)
O19 0.086(4) 0.054(4) 0.039(4) -0.003(3) -0.028(3) 0.019(3)
O20 0.061(3) 0.053(4) 0.048(4) -0.028(3) -0.012(3) 0.008(3)
S1 0.0338(8) 0.0299(9) 0.0239(10) -0.0007(7) -0.0080(7) 0.0020(7)
S2 0.0198(6) 0.0216(8) 0.0206(9) -0.0033(6) -0.0023(6) 0.0007(6)
S3 0.0278(7) 0.0193(8) 0.0297(10) 0.0033(6) 0.0038(6) -0.0019(6)
S4 0.0500(10) 0.0345(11) 0.0330(12) -0.0012(8) 0.0162(8) -0.0015(9)
Cl1 0.0265(7) 0.0276(9) 0.0263(9) 0.0013(6) 0.0030(6) 0.0027(7)
Cl2 0.0402(9) 0.0340(11) 0.0565(14) -0.0060(8) -0.0058(9) 0.0084(8)
Cl3 0.0283(7) 0.0316(9) 0.0213(9) -0.0018(6) 0.0026(6) -0.0025(7)
Cl4 0.0371(8) 0.0442(11) 0.0309(11) -0.0062(7) -0.0026(7) 0.0073(8)
Zn1 0.0200(3) 0.0216(4) 0.0170(4) -0.0035(3) -0.0009(3) -0.0017(3)
Zn2 0.0292(4) 0.0208(4) 0.0211(4) 0.0027(3) 0.0037(3) -0.0029(3)

loop_
_atom_type_symbol
_atom_type_description
_atom_type_scat_dispersion_real
_atom_type_scat_dispersion_imag
_atom_type_scat_source
C C 0.0033 0.0016 'International Tables Vol C Tables 4.2.6.8 and 6.1.1.4'
H H 0.0000 0.0000 'International Tables Vol C Tables 4.2.6.8 and 6.1.1.4'
N N 0.0061 0.0033 'International Tables Vol C Tables 4.2.6.8 and 6.1.1.4'
O O 0.0106 0.0060 'International Tables Vol C Tables 4.2.6.8 and 6.1.1.4'
S S 0.1246 0.1234 'International Tables Vol C Tables 4.2.6.8 and 6.1.1.4'
Cl Cl 0.1484 0.1585 'International Tables Vol C Tables 4.2.6.8 and 6.1.1.4'
Zn Zn 0.2839 1.4301 'International Tables Vol C Tables 4.2.6.8 and 6.1.1.4'

loop_
_geom_angle_atom_site_label_1
_geom_angle_atom_site_label_2
_geom_angle_atom_site_label_3
_geom_angle
N1 C1 C2 111.8(5)
N1 C1 H1A 109.3
C2 C1 H1A 109.3
N1 C1 H1B 109.3
C2 C1 H1B 109.3
H1A C1 H1B 107.9
N2 C2 C3 122.3(6)
N2 C2 C1 116.5(6)
C3 C2 C1 121.1(6)
C4 C3 C2 118.8(6)
C4 C3 H3 120.6
C2 C3 H3 120.6
C3 C4 C5 119.8(6)
C3 C4 H4 120.1
C5 C4 H4 120.1
C6 C5 C4 117.4(7)
C6 C5 H5 121.3
C4 C5 H5 121.3
N2 C6 C5 123.7(6)
N2 C6 N5 116.5(5)
C5 C6 N5 119.7(6)
N5 C7 N6 116.8(5)
N5 C7 S1 123.5(5)
N6 C7 S1 119.7(5)
O1 C8 N6 121.1(6)
O1 C8 C9 123.4(5)
N6 C8 C9 115.4(5)
C14 C9 C10 120.1(6)
C14 C9 C8 121.1(5)
C10 C9 C8 118.7(5)
C11 C10 C9 119.4(6)
C11 C10 H10 120.3
C9 C10 H10 120.3
C10 C11 C12 120.0(6)
C10 C11 H11 120.0
C12 C11 H11 120.0
C13 C12 C11 121.5(6)
C13 C12 H12 119.3
C11 C12 H12 119.3
C12 C13 C14 119.3(6)
C12 C13 H13 120.3
C14 C13 H13 120.3
C9 C14 C13 119.6(6)
C9 C14 H14 120.2
C13 C14 H14 120.2
N1 C15 C16 111.2(5)
N1 C15 H15A 109.4
C16 C15 H15A 109.4
N1 C15 H15B 109.4
C16 C15 H15B 109.4
H15A C15 H15B 108.0
N3 C16 C17 122.3(6)
N3 C16 C15 116.6(6)
C17 C16 C15 121.1(6)
C18 C17 C16 118.5(6)
C18 C17 H17 120.7
C16 C17 H17 120.7
C17 C18 C19 119.9(7)
C17 C18 H18 120.1
C19 C18 H18 120.1
C18 C19 C20 118.4(6)
C18 C19 H19 120.8
C20 C19 H19 120.8
N3 C20 C19 123.0(5)
N3 C20 N7 120.4(5)
C19 C20 N7 116.5(5)
N7 C21 N8 116.0(5)
N7 C21 S2 126.3(4)
N8 C21 S2 117.7(5)
O2 C22 N8 121.6(5)
O2 C22 C23 121.7(5)
N8 C22 C23 116.7(5)
C24 C23 C28 121.0(6)
C24 C23 C22 123.7(5)
C28 C23 C22 115.3(6)
C25 C24 C23 118.5(6)
C25 C24 H24 120.7
C23 C24 H24 120.7
C24 C25 C26 121.9(7)
C24 C25 H25 119.0
C26 C25 H25 119.0
C25 C26 C27 119.8(6)
C25 C26 H26 120.1
C27 C26 H26 120.1
C26 C27 C28 120.4(6)
C26 C27 H27 119.8
C28 C27 H27 119.8
C27 C28 C23 118.4(7)
C27 C28 H28 120.8
C23 C28 H28 120.8
N1 C29 C30 110.9(5)
N1 C29 H29A 109.5
C30 C29 H29A 109.5
N1 C29 H29B 109.5
C30 C29 H29B 109.5
H29A C29 H29B 108.1
N4 C30 C31 120.8(6)
N4 C30 C29 116.9(5)
C31 C30 C29 122.1(5)
C32 C31 C30 120.0(6)
C32 C31 H31 120.0
C30 C31 H31 120.0
C31 C32 C33 119.0(6)
C31 C32 H32 120.5
C33 C32 H32 120.5
C32 C33 C34 118.4(6)
C32 C33 H33 120.8
C34 C33 H33 120.8
N4 C34 C33 122.2(6)
N4 C34 H34 118.9
C33 C34 H34 118.9
N9 C35 C36 111.2(5)
N9 C35 H35A 109.4
C36 C35 H35A 109.4
N9 C35 H35B 109.4
C36 C35 H35B 109.4
H35A C35 H35B 108.0
N10 C36 C37 122.7(6)
N10 C36 C35 117.4(6)
C37 C36 C35 119.8(6)
C36 C37 C38 118.3(6)
C36 C37 H37 120.8
C38 C37 H37 120.8
C39 C38 C37 119.6(6)
C39 C38 H38 120.2
C37 C38 H38 120.2
C40 C39 C38 118.9(7)
C40 C39 H39 120.6
C38 C39 H39 120.6
N10 C40 C39 121.9(6)
N10 C40 N13 119.0(6)
C39 C40 N13 118.7(6)
N13 C41 N14 115.9(6)
N13 C41 S3 126.6(5)
N14 C41 S3 117.5(5)
O3 C42 N14 122.2(6)
O3 C42 C43 122.8(6)
N14 C42 C43 115.1(6)
C44 C43 C48 118.6(6)
C44 C43 C42 118.2(6)
C48 C43 C42 123.1(6)
C43 C44 C45 121.2(7)
C43 C44 H44 119.4
C45 C44 H44 119.4
C46 C45 C44 119.6(7)
C46 C45 H45 120.2
C44 C45 H45 120.2
C45 C46 C47 120.7(7)
C45 C46 H46 119.6
C47 C46 H46 119.6
C46 C47 C48 120.0(8)
C46 C47 H47 120.0
C48 C47 H47 120.0
C47 C48 C43 119.8(8)
C47 C48 H48 120.1
C43 C48 H48 120.1
N9 C49 C50 108.7(5)
N9 C49 H49A 110.0
C50 C49 H49A 110.0
N9 C49 H49B 110.0
C50 C49 H49B 110.0
H49A C49 H49B 108.3
N11 C50 C51 121.5(7)
N11 C50 C49 116.5(6)
C51 C50 C49 122.0(6)
C52 C51 C50 119.0(7)
C52 C51 H51 120.5
C50 C51 H51 120.5
C53 C52 C51 119.7(7)
C53 C52 H52 120.1
C51 C52 H52 120.1
C52 C53 C54 118.8(7)
C52 C53 H53 120.6
C54 C53 H53 120.6
N11 C54 C53 122.7(6)
N11 C54 N15 116.5(5)
C53 C54 N15 120.9(6)
N15 C55 N16 115.8(6)
N15 C55 S4 123.3(5)
N16 C55 S4 120.8(5)
O4 C56 N16 122.0(6)
O4 C56 C57 122.3(6)
N16 C56 C57 115.7(5)
C58 C57 C62 120.8(6)
C58 C57 C56 121.9(5)
C62 C57 C56 117.1(5)
C57 C58 C59 118.8(6)
C57 C58 H58 120.6
C59 C58 H58 120.6
C60 C59 C58 120.4(6)
C60 C59 H59 119.8
C58 C59 H59 119.8
C59 C60 C61 120.1(7)
C59 C60 H60 119.9
C61 C60 H60 119.9
C62 C61 C60 120.3(6)
C62 C61 H61 119.8
C60 C61 H61 119.8
C61 C62 C57 119.5(6)
C61 C62 H62 120.2
C57 C62 H62 120.2
N9 C63 C64 110.8(5)
N9 C63 H63A 109.5
C64 C63 H63A 109.5
N9 C63 H63B 109.5
C64 C63 H63B 109.5
H63A C63 H63B 108.1
N12 C64 C65 120.7(7)
N12 C64 C63 116.0(6)
C65 C64 C63 123.1(6)
C64 C65 C66 121.1(7)
C64 C65 H65 119.4
C66 C65 H65 119.4
C67 C66 C65 117.7(7)
C67 C66 H66 121.1
C65 C66 H66 121.1
C66 C67 C68 118.8(7)
C66 C67 H67 120.6
C68 C67 H67 120.6
N12 C68 C67 123.4(7)
N12 C68 H68 118.3
C67 C68 H68 118.3
C70 C69 H69A 109.5
C70 C69 H69B 109.5
H69A C69 H69B 109.5
C70 C69 H69C 109.5
H69A C69 H69C 109.5
H69B C69 H69C 109.5
N17 C70 C69 177.7(10)
C1 N1 C15 114.4(5)
C1 N1 C29 112.3(5)
C15 N1 C29 112.3(5)
C1 N1 Zn1 105.4(3)
C15 N1 Zn1 106.4(4)
C29 N1 Zn1 105.2(4)
C2 N2 C6 117.9(5)
C2 N2 Zn1 114.7(4)
C6 N2 Zn1 127.3(4)
C20 N3 C16 117.8(5)
C20 N3 Zn1 128.3(4)
C16 N3 Zn1 113.8(4)
C34 N4 C30 119.4(5)
C34 N4 Zn1 126.3(4)
C30 N4 Zn1 114.2(4)
C7 N5 C6 122.7(5)
C7 N5 H5A 118.6
C6 N5 H5A 118.6
C7 N6 C8 129.7(5)
C7 N6 H6 115.2
C8 N6 H6 115.2
C21 N7 C20 130.9(5)
C21 N7 H7 114.5
C20 N7 H7 114.5
C21 N8 C22 127.5(5)
C21 N8 H8 116.3
C22 N8 H8 116.3
C63 N9 C35 112.0(5)
C63 N9 C49 113.2(5)
C35 N9 C49 111.7(5)
C63 N9 Zn2 107.9(4)
C35 N9 Zn2 106.1(4)
C49 N9 Zn2 105.4(4)
C36 N10 C40 118.6(5)
C36 N10 Zn2 113.4(4)
C40 N10 Zn2 127.4(4)
C54 N11 C50 118.2(6)
C54 N11 Zn2 127.5(4)
C50 N11 Zn2 114.2(4)
C64 N12 C68 118.2(6)
C64 N12 Zn2 116.3(4)
C68 N12 Zn2 125.4(5)
C41 N13 C40 130.7(6)
C41 N13 H13A 114.7
C40 N13 H13A 114.7
C41 N14 C42 127.9(6)
C41 N14 H14A 116.0
C42 N14 H14A 116.0
C55 N15 C54 120.5(5)
C55 N15 H15 119.7
C54 N15 H15 119.7
C56 N16 C55 127.9(5)
C56 N16 H16 116.1
C55 N16 H16 116.1
C21 S2 Zn1 101.1(2)
C41 S3 Zn2 100.5(2)
O5 Cl1 O8 109.7(4)
O5 Cl1 O7 110.1(4)
O8 Cl1 O7 109.6(3)
O5 Cl1 O6 108.5(3)
O8 Cl1 O6 110.3(3)
O7 Cl1 O6 108.7(3)
O10 Cl2 O9 112.0(6)
O10 Cl2 O12 111.0(5)
O9 Cl2 O12 110.4(5)
O10 Cl2 O11 106.2(6)
O9 Cl2 O11 107.2(5)
O12 Cl2 O11 109.9(4)
O13 Cl3 O16 109.8(3)
O13 Cl3 O15 111.1(3)
O16 Cl3 O15 108.5(3)
O13 Cl3 O14 110.2(3)
O16 Cl3 O14 108.6(3)
O15 Cl3 O14 108.6(3)
O18 Cl4 O17 110.6(4)
O18 Cl4 O20 111.0(4)
O17 Cl4 O20 109.2(3)
O18 Cl4 O19 109.3(4)
O17 Cl4 O19 108.6(4)
O20 Cl4 O19 108.1(4)
N4 Zn1 N2 113.8(2)
N4 Zn1 N3 121.05(19)
N2 Zn1 N3 114.5(2)
N4 Zn1 N1 80.6(2)
N2 Zn1 N1 79.3(2)
N3 Zn1 N1 77.16(19)
N4 Zn1 S2 99.70(14)
N2 Zn1 S2 114.35(14)
N3 Zn1 S2 89.42(13)
N1 Zn1 S2 164.19(15)
N12 Zn2 N11 111.5(2)
N12 Zn2 N10 122.8(2)
N11 Zn2 N10 115.0(2)
N12 Zn2 N9 79.3(2)
N11 Zn2 N9 79.8(2)
N10 Zn2 N9 78.1(2)
N12 Zn2 S3 99.24(16)
N11 Zn2 S3 115.22(15)
N10 Zn2 S3 89.58(15)
N9 Zn2 S3 163.92(15)

loop_
_geom_bond_atom_site_label_1
_geom_bond_atom_site_label_2
_geom_bond_distance
C1 N1 1.454(8)
C1 C2 1.525(9)
C1 H1A 0.9900
C1 H1B 0.9900
C2 N2 1.330(8)
C2 C3 1.381(9)
C3 C4 1.374(10)
C3 H3 0.9500
C4 C5 1.383(10)
C4 H4 0.9500
C5 C6 1.372(9)
C5 H5 0.9500
C6 N2 1.342(8)
C6 N5 1.425(8)
C7 N5 1.342(8)
C7 N6 1.364(8)
C7 S1 1.670(6)
C8 O1 1.222(7)
C8 N6 1.400(7)
C8 C9 1.487(9)
C9 C14 1.386(8)
C9 C10 1.406(8)
C10 C11 1.368(9)
C10 H10 0.9500
C11 C12 1.374(10)
C11 H11 0.9500
C12 C13 1.375(9)
C12 H12 0.9500
C13 C14 1.389(9)
C13 H13 0.9500
C14 H14 0.9500
C15 N1 1.454(8)
C15 C16 1.498(9)
C15 H15A 0.9900
C15 H15B 0.9900
C16 N3 1.346(7)
C16 C17 1.401(9)
C17 C18 1.370(10)
C17 H17 0.9500
C18 C19 1.377(9)
C18 H18 0.9500
C19 C20 1.388(8)
C19 H19 0.9500
C20 N3 1.343(8)
C20 N7 1.420(7)
C21 N7 1.342(8)
C21 N8 1.359(7)
C21 S2 1.689(6)
C22 O2 1.223(7)
C22 N8 1.398(7)
C22 C23 1.508(8)
C23 C24 1.398(9)
C23 C28 1.410(9)
C24 C25 1.381(9)
C24 H24 0.9500
C25 C26 1.382(10)
C25 H25 0.9500
C26 C27 1.385(10)
C26 H26 0.9500
C27 C28 1.409(9)
C27 H27 0.9500
C28 H28 0.9500
C29 N1 1.485(8)
C29 C30 1.506(9)
C29 H29A 0.9900
C29 H29B 0.9900
C30 N4 1.365(7)
C30 C31 1.384(8)
C31 C32 1.378(9)
C31 H31 0.9500
C32 C33 1.394(9)
C32 H32 0.9500
C33 C34 1.394(9)
C33 H33 0.9500
C34 N4 1.333(8)
C34 H34 0.9500
C35 N9 1.487(9)
C35 C36 1.499(9)
C35 H35A 0.9900
C35 H35B 0.9900
C36 N10 1.337(8)
C36 C37 1.382(9)
C37 C38 1.384(9)
C37 H37 0.9500
C38 C39 1.381(9)
C38 H38 0.9500
C39 C40 1.379(9)
C39 H39 0.9500
C40 N10 1.353(8)
C40 N13 1.397(8)
C41 N13 1.338(8)
C41 N14 1.367(8)
C41 S3 1.689(7)
C42 O3 1.221(8)
C42 N14 1.390(8)
C42 C43 1.480(9)
C43 C44 1.376(9)
C43 C48 1.409(10)
C44 C45 1.389(10)
C44 H44 0.9500
C45 C46 1.365(12)
C45 H45 0.9500
C46 C47 1.383(12)
C46 H46 0.9500
C47 C48 1.384(10)
C47 H47 0.9500
C48 H48 0.9500
C49 N9 1.489(8)
C49 C50 1.523(10)
C49 H49A 0.9900
C49 H49B 0.9900
C50 N11 1.359(8)
C50 C51 1.387(9)
C51 C52 1.385(11)
C51 H51 0.9500
C52 C53 1.367(11)
C52 H52 0.9500
C53 C54 1.383(9)
C53 H53 0.9500
C54 N11 1.346(8)
C54 N15 1.412(8)
C55 N15 1.342(8)
C55 N16 1.393(8)
C55 S4 1.652(7)
C56 O4 1.224(7)
C56 N16 1.390(8)
C56 C57 1.485(9)
C57 C58 1.391(9)
C57 C62 1.396(8)
C58 C59 1.397(9)
C58 H58 0.9500
C59 C60 1.378(10)
C59 H59 0.9500
C60 C61 1.393(10)
C60 H60 0.9500
C61 C62 1.375(10)
C61 H61 0.9500
C62 H62 0.9500
C63 N9 1.463(8)
C63 C64 1.513(10)
C63 H63A 0.9900
C63 H63B 0.9900
C64 N12 1.344(8)
C64 C65 1.384(10)
C65 C66 1.390(11)
C65 H65 0.9500
C66 C67 1.375(11)
C66 H66 0.9500
C67 C68 1.384(10)
C67 H67 0.9500
C68 N12 1.349(9)
C68 H68 0.9500
C69 C70 1.439(16)
C69 H69A 0.9800
C69 H69B 0.9800
C69 H69C 0.9800
C70 N17 1.105(13)
N1 Zn1 2.181(5)
N2 Zn1 2.078(5)
N3 Zn1 2.131(5)
N4 Zn1 2.058(5)
N5 H5A 0.8800
N6 H6 0.8800
N7 H7 0.8800
N8 H8 0.8800
N9 Zn2 2.163(5)
N10 Zn2 2.134(5)
N11 Zn2 2.066(5)
N12 Zn2 2.054(5)
N13 H13A 0.8800
N14 H14A 0.8800
N15 H15 0.8800
N16 H16 0.8800
O5 Cl1 1.412(5)
O6 Cl1 1.441(5)
O7 Cl1 1.425(5)
O8 Cl1 1.420(5)
O9 Cl2 1.408(6)
O10 Cl2 1.356(7)
O11 Cl2 1.446(7)
O12 Cl2 1.413(6)
O13 Cl3 1.430(5)
O14 Cl3 1.446(5)
O15 Cl3 1.436(5)
O16 Cl3 1.432(5)
O17 Cl4 1.424(5)
O18 Cl4 1.407(6)
O19 Cl4 1.443(5)
O20 Cl4 1.437(5)
S2 Zn1 2.3716(15)
S3 Zn2 2.3653(17)

loop_
_geom_torsion_atom_site_label_1
_geom_torsion_atom_site_label_2
_geom_torsion_atom_site_label_3
_geom_torsion_atom_site_label_4
_geom_torsion
N1 C1 C2 N2 -24.9(8)
N1 C1 C2 C3 156.6(6)
N2 C2 C3 C4 -1.7(10)
C1 C2 C3 C4 176.7(6)
C2 C3 C4 C5 2.6(10)
C3 C4 C5 C6 -1.7(10)
C4 C5 C6 N2 -0.2(9)
C4 C5 C6 N5 -178.5(6)
O1 C8 C9 C14 141.8(6)
N6 C8 C9 C14 -37.0(8)
O1 C8 C9 C10 -35.8(9)
N6 C8 C9 C10 145.4(6)
C14 C9 C10 C11 -1.8(10)
C8 C9 C10 C11 175.9(6)
C9 C10 C11 C12 0.3(11)
C10 C11 C12 C13 0.8(11)
C11 C12 C13 C14 -0.3(11)
C10 C9 C14 C13 2.2(9)
C8 C9 C14 C13 -175.4(6)
C12 C13 C14 C9 -1.1(10)
N1 C15 C16 N3 -25.3(8)
N1 C15 C16 C17 152.9(6)
N3 C16 C17 C18 -2.8(9)
C15 C16 C17 C18 179.2(6)
C16 C17 C18 C19 1.2(10)
C17 C18 C19 C20 1.0(11)
C18 C19 C20 N3 -1.9(10)
C18 C19 C20 N7 174.8(6)
O2 C22 C23 C24 177.5(6)
N8 C22 C23 C24 -0.9(9)
O2 C22 C23 C28 -1.5(9)
N8 C22 C23 C28 -179.9(6)
C28 C23 C24 C25 0.6(11)
C22 C23 C24 C25 -178.4(7)
C23 C24 C25 C26 -0.3(12)
C24 C25 C26 C27 0.0(11)
C25 C26 C27 C28 0.1(10)
C26 C27 C28 C23 0.2(10)
C24 C23 C28 C27 -0.5(10)
C22 C23 C28 C27 178.5(6)
N1 C29 C30 N4 -30.6(8)
N1 C29 C30 C31 155.7(6)
N4 C30 C31 C32 0.2(9)
C29 C30 C31 C32 173.6(6)
C30 C31 C32 C33 -2.4(9)
C31 C32 C33 C34 3.6(9)
C32 C33 C34 N4 -2.8(9)
N9 C35 C36 N10 -23.2(9)
N9 C35 C36 C37 158.8(6)
N10 C36 C37 C38 -0.3(10)
C35 C36 C37 C38 177.6(6)
C36 C37 C38 C39 0.0(10)
C37 C38 C39 C40 -0.6(10)
C38 C39 C40 N10 1.4(10)
C38 C39 C40 N13 174.1(6)
O3 C42 C43 C44 -17.4(11)
N14 C42 C43 C44 163.7(6)
O3 C42 C43 C48 157.8(8)
N14 C42 C43 C48 -21.1(10)
C48 C43 C44 C45 3.4(11)
C42 C43 C44 C45 178.8(7)
C43 C44 C45 C46 -2.2(12)
C44 C45 C46 C47 0.0(12)
C45 C46 C47 C48 0.9(13)
C46 C47 C48 C43 0.4(13)
C44 C43 C48 C47 -2.4(12)
C42 C43 C48 C47 -177.6(8)
N9 C49 C50 N11 -32.1(8)
N9 C49 C50 C51 147.2(6)
N11 C50 C51 C52 -3.2(11)
C49 C50 C51 C52 177.5(7)
C50 C51 C52 C53 1.6(12)
C51 C52 C53 C54 1.3(12)
C52 C53 C54 N11 -2.7(11)
C52 C53 C54 N15 177.1(7)
O4 C56 C57 C58 146.4(6)
N16 C56 C57 C58 -34.3(8)
O4 C56 C57 C62 -27.7(9)
N16 C56 C57 C62 151.6(6)
C62 C57 C58 C59 -0.1(9)
C56 C57 C58 C59 -174.0(6)
C57 C58 C59 C60 0.4(9)
C58 C59 C60 C61 -0.8(10)
C59 C60 C61 C62 0.8(10)
C60 C61 C62 C57 -0.5(10)
C58 C57 C62 C61 0.2(10)
C56 C57 C62 C61 174.3(6)
N9 C63 C64 N12 -26.2(8)
N9 C63 C64 C65 158.0(6)
N12 C64 C65 C66 -2.9(10)
C63 C64 C65 C66 172.7(7)
C64 C65 C66 C67 1.7(11)
C65 C66 C67 C68 0.0(11)
C66 C67 C68 N12 -0.4(11)
C2 C1 N1 C15 152.7(5)
C2 C1 N1 C29 -77.8(6)
C2 C1 N1 Zn1 36.3(6)
C16 C15 N1 C1 -75.9(6)
C16 C15 N1 C29 154.7(5)
C16 C15 N1 Zn1 40.1(6)
C30 C29 N1 C1 151.1(5)
C30 C29 N1 C15 -78.4(6)
C30 C29 N1 Zn1 36.9(6)
C3 C2 N2 C6 -0.2(9)
C1 C2 N2 C6 -178.7(5)
C3 C2 N2 Zn1 176.4(5)
C1 C2 N2 Zn1 -2.1(7)
C5 C6 N2 C2 1.2(9)
N5 C6 N2 C2 179.5(5)
C5 C6 N2 Zn1 -174.9(5)
N5 C6 N2 Zn1 3.4(7)
C19 C20 N3 C16 0.4(9)
N7 C20 N3 C16 -176.1(5)
C19 C20 N3 Zn1 -174.5(5)
N7 C20 N3 Zn1 9.0(8)
C17 C16 N3 C20 1.9(9)
C15 C16 N3 C20 -179.9(5)
C17 C16 N3 Zn1 177.6(5)
C15 C16 N3 Zn1 -4.3(7)
C33 C34 N4 C30 0.7(9)
C33 C34 N4 Zn1 -178.3(4)
C31 C30 N4 C34 0.7(9)
C29 C30 N4 C34 -173.1(6)
C31 C30 N4 Zn1 179.8(4)
C29 C30 N4 Zn1 6.0(7)
N6 C7 N5 C6 -171.7(5)
S1 C7 N5 C6 6.4(8)
N2 C6 N5 C7 73.4(7)
C5 C6 N5 C7 -108.2(7)
N5 C7 N6 C8 4.1(9)
S1 C7 N6 C8 -174.2(5)
O1 C8 N6 C7 -13.6(10)
C9 C8 N6 C7 165.2(6)
N8 C21 N7 C20 174.2(6)
S2 C21 N7 C20 -8.3(10)
N3 C20 N7 C21 -28.3(10)
C19 C20 N7 C21 154.9(6)
N7 C21 N8 C22 5.4(9)
S2 C21 N8 C22 -172.3(5)
O2 C22 N8 C21 1.6(10)
C23 C22 N8 C21 -179.9(6)
C64 C63 N9 C35 -83.3(7)
C64 C63 N9 C49 149.4(5)
C64 C63 N9 Zn2 33.1(6)
C36 C35 N9 C63 155.6(6)
C36 C35 N9 C49 -76.3(7)
C36 C35 N9 Zn2 38.0(6)
C50 C49 N9 C63 -76.6(7)
C50 C49 N9 C35 156.0(5)
C50 C49 N9 Zn2 41.2(6)
C37 C36 N10 C40 1.1(10)
C35 C36 N10 C40 -176.8(6)
C37 C36 N10 Zn2 172.7(5)
C35 C36 N10 Zn2 -5.2(7)
C39 C40 N10 C36 -1.6(9)
N13 C40 N10 C36 -174.4(6)
C39 C40 N10 Zn2 -171.9(5)
N13 C40 N10 Zn2 15.4(8)
C53 C54 N11 C50 1.1(10)
N15 C54 N11 C50 -178.7(5)
C53 C54 N11 Zn2 177.4(5)
N15 C54 N11 Zn2 -2.3(8)
C51 C50 N11 C54 1.9(9)
C49 C50 N11 C54 -178.8(6)
C51 C50 N11 Zn2 -174.9(5)
C49 C50 N11 Zn2 4.4(7)
C65 C64 N12 C68 2.4(9)
C63 C64 N12 C68 -173.5(6)
C65 C64 N12 Zn2 -179.7(5)
C63 C64 N12 Zn2 4.4(7)
C67 C68 N12 C64 -0.8(10)
C67 C68 N12 Zn2 -178.5(5)
N14 C41 N13 C40 -179.6(6)
S3 C41 N13 C40 -0.5(11)
N10 C40 N13 C41 -38.3(10)
C39 C40 N13 C41 148.7(7)
N13 C41 N14 C42 10.1(10)
S3 C41 N14 C42 -169.1(6)
O3 C42 N14 C41 0.5(12)
C43 C42 N14 C41 179.5(6)
N16 C55 N15 C54 -174.8(5)
S4 C55 N15 C54 3.2(8)
N11 C54 N15 C55 84.0(7)
C53 C54 N15 C55 -95.7(8)
O4 C56 N16 C55 -11.6(10)
C57 C56 N16 C55 169.1(6)
N15 C55 N16 C56 4.0(9)
S4 C55 N16 C56 -174.0(5)
N7 C21 S2 Zn1 45.5(6)
N8 C21 S2 Zn1 -137.0(4)
N13 C41 S3 Zn2 43.5(6)
N14 C41 S3 Zn2 -137.4(5)
C34 N4 Zn1 N2 117.4(5)
C30 N4 Zn1 N2 -61.6(5)
C34 N4 Zn1 N3 -100.0(5)
C30 N4 Zn1 N3 81.0(5)
C34 N4 Zn1 N1 -168.8(6)
C30 N4 Zn1 N1 12.2(4)
C34 N4 Zn1 S2 -4.8(5)
C30 N4 Zn1 S2 176.2(4)
C2 N2 Zn1 N4 92.5(4)
C6 N2 Zn1 N4 -91.3(5)
C2 N2 Zn1 N3 -52.6(4)
C6 N2 Zn1 N3 123.5(5)
C2 N2 Zn1 N1 17.8(4)
C6 N2 Zn1 N1 -166.0(5)
C2 N2 Zn1 S2 -153.9(4)
C6 N2 Zn1 S2 22.3(5)
C20 N3 Zn1 N4 125.3(5)
C16 N3 Zn1 N4 -49.8(5)
C20 N3 Zn1 N2 -92.4(5)
C16 N3 Zn1 N2 92.6(4)
C20 N3 Zn1 N1 -164.1(5)
C16 N3 Zn1 N1 20.8(4)
C20 N3 Zn1 S2 24.3(5)
C16 N3 Zn1 S2 -150.8(4)
C1 N1 Zn1 N4 -145.8(4)
C15 N1 Zn1 N4 92.4(4)
C29 N1 Zn1 N4 -26.9(4)
C1 N1 Zn1 N2 -29.3(4)
C15 N1 Zn1 N2 -151.1(4)
C29 N1 Zn1 N2 89.6(4)
C1 N1 Zn1 N3 89.2(4)
C15 N1 Zn1 N3 -32.6(4)
C29 N1 Zn1 N3 -151.9(4)
C1 N1 Zn1 S2 121.7(5)
C15 N1 Zn1 S2 -0.1(8)
C29 N1 Zn1 S2 -119.4(5)
C21 S2 Zn1 N4 -163.3(2)
C21 S2 Zn1 N2 75.0(3)
C21 S2 Zn1 N3 -41.9(2)
C21 S2 Zn1 N1 -73.5(6)
C64 N12 Zn2 N11 -63.0(5)
C68 N12 Zn2 N11 114.8(5)
C64 N12 Zn2 N10 79.7(5)
C68 N12 Zn2 N10 -102.6(6)
C64 N12 Zn2 N9 11.4(5)
C68 N12 Zn2 N9 -170.8(6)
C64 N12 Zn2 S3 175.2(4)
C68 N12 Zn2 S3 -7.1(6)
C54 N11 Zn2 N12 -86.9(5)
C50 N11 Zn2 N12 89.6(5)
C54 N11 Zn2 N10 127.4(5)
C50 N11 Zn2 N10 -56.1(5)
C54 N11 Zn2 N9 -161.0(6)
C50 N11 Zn2 N9 15.5(4)
C54 N11 Zn2 S3 25.2(6)
C50 N11 Zn2 S3 -158.3(4)
C36 N10 Zn2 N12 -47.7(5)
C40 N10 Zn2 N12 123.0(5)
C36 N10 Zn2 N11 93.7(5)
C40 N10 Zn2 N11 -95.6(5)
C36 N10 Zn2 N9 21.1(4)
C40 N10 Zn2 N9 -168.2(6)
C36 N10 Zn2 S3 -148.5(4)
C40 N10 Zn2 S3 22.2(5)
C63 N9 Zn2 N12 -24.5(4)
C35 N9 Zn2 N12 95.7(4)
C49 N9 Zn2 N12 -145.7(4)
C63 N9 Zn2 N11 89.9(4)
C35 N9 Zn2 N11 -150.0(4)
C49 N9 Zn2 N11 -31.4(4)
C63 N9 Zn2 N10 -151.6(5)
C35 N9 Zn2 N10 -31.5(4)
C49 N9 Zn2 N10 87.1(4)
C63 N9 Zn2 S3 -110.7(6)
C35 N9 Zn2 S3 9.5(8)
C49 N9 Zn2 S3 128.1(5)
C41 S3 Zn2 N12 -165.2(3)
C41 S3 Zn2 N11 75.7(3)
C41 S3 Zn2 N10 -42.0(3)
C41 S3 Zn2 N9 -81.9(6)
